data_7050153
loop_
_publ_author_name
'Bond, Andrew D.'

_publ_section_title
;
 On the crystal structures and melting point alternation of the n-alkyl
 carboxylic acids
;
_journal_coden_ASTM NJCHE5
_journal_issue 1
_journal_name_full 'New Journal of Chemistry'
_journal_page_first 104
_journal_page_last 114
_journal_paper_doi 10.1039/b307208h
_journal_volume 28
_journal_year 2004
_chemical_formula_moiety 'C13 H26 O2'
_chemical_formula_sum 'C13 H26 O2'
_chemical_formula_weight 214.34
_chemical_melting_point 314
_chemical_name_common 'tridecanoic acid'
_chemical_name_systematic 'tridecanoic acid'
_space_group_IT_number 15
_symmetry_cell_setting monoclinic
_symmetry_space_group_name_Hall '-C 2yc'
_symmetry_space_group_name_H-M 'C 1 2/c 1'
_atom_sites_solution_hydrogens geom
_atom_sites_solution_primary direct
_atom_sites_solution_secondary difmap
_cell_angle_alpha 90.00
_cell_angle_beta 93.800(2)
_cell_angle_gamma 90.00
_cell_formula_units_Z 8
_cell_length_a 59.880(2)
_cell_length_b 4.9425(2)
_cell_length_c 9.8118(5)
_cell_measurement_reflns_used 11049
_cell_measurement_temperature 310(2)
_cell_measurement_theta_max 20.82
_cell_measurement_theta_min 1.00
_cell_volume 2897.5(2)
_computing_cell_refinement 'HKL Scalepack (Otwinowski & Minor, 1997)'
_computing_data_collection 'Collect (Nonius, 1998)'
_computing_data_reduction
;
HKL Denzo and Scalepack (Otwinowski & Minor, 1997)
;
_computing_publication_material 'SHELXTL v6.12 (Bruker AXS, 2001)'
_computing_structure_refinement 'SHELXTL v6.12 (Bruker AXS, 2001)'
_computing_structure_solution 'SIR-92 (Altomare et al., 1994)'
_diffrn_ambient_temperature 310(2)
_diffrn_measured_fraction_theta_full 0.981
_diffrn_measured_fraction_theta_max 0.981
_diffrn_measurement_device_type 'Nonius KappaCCD'
_diffrn_measurement_method 'Thin slice \w and \f scans'
_diffrn_radiation_monochromator graphite
_diffrn_radiation_source 'fine-focus sealed tube'
_diffrn_radiation_type MoK\a
_diffrn_radiation_wavelength 0.7107
_diffrn_reflns_av_R_equivalents 0.0810
_diffrn_reflns_av_sigmaI/netI 0.0476
_diffrn_reflns_limit_h_max 52
_diffrn_reflns_limit_h_min -52
_diffrn_reflns_limit_k_max 4
_diffrn_reflns_limit_k_min -4
_diffrn_reflns_limit_l_max 8
_diffrn_reflns_limit_l_min -8
_diffrn_reflns_number 4645
_diffrn_reflns_theta_full 18.70
_diffrn_reflns_theta_max 18.70
_diffrn_reflns_theta_min 4.09
_diffrn_standards_number 0
_exptl_absorpt_coefficient_mu 0.064
_exptl_absorpt_correction_T_max 0.994
_exptl_absorpt_correction_T_min 0.635
_exptl_absorpt_correction_type multi-scan
_exptl_absorpt_process_details 'Sortav Blessing (1995)'
_exptl_crystal_colour colourless
_exptl_crystal_density_diffrn 0.983
_exptl_crystal_density_method 'not measured'
_exptl_crystal_description cylinder
_exptl_crystal_F_000 960
_exptl_crystal_size_length 0.35
_exptl_crystal_size_rad 0.15
_refine_diff_density_max 0.100
_refine_diff_density_min -0.087
_refine_diff_density_rms 0.025
_refine_ls_extinction_method none
_refine_ls_goodness_of_fit_ref 1.079
_refine_ls_hydrogen_treatment mixed
_refine_ls_matrix_type full
_refine_ls_number_parameters 140
_refine_ls_number_reflns 1094
_refine_ls_number_restraints 2
_refine_ls_restrained_S_all 1.098
_refine_ls_R_factor_all 0.0949
_refine_ls_R_factor_gt 0.0597
_refine_ls_shift/su_max 0.000
_refine_ls_shift/su_mean 0.000
_refine_ls_structure_factor_coef Fsqd
_refine_ls_weighting_details 'calc w=1/[\s^2^(Fo^2^)+(0.0850P)^2^+1.6098P] where P=(Fo^2^+2Fc^2^)/3'
_refine_ls_weighting_scheme calc
_refine_ls_wR_factor_gt 0.1496
_refine_ls_wR_factor_ref 0.1770
_reflns_number_gt 748
_reflns_number_total 1094
_reflns_threshold_expression I>2\s(I)
_cod_data_source_file b307208h.txt
_cod_data_source_block C13
_cod_original_sg_symbol_H-M C2/c
_cod_database_code 7050153

loop_
_symmetry_equiv_pos_as_xyz
'x, y, z'
'-x, y, -z+1/2'
'x+1/2, y+1/2, z'
'-x+1/2, y+1/2, -z+1/2'
'-x, -y, -z'
'x, -y, z-1/2'
'-x+1/2, -y+1/2, -z'
'x+1/2, -y+1/2, z-1/2'

loop_
_atom_site_label
_atom_site_type_symbol
_atom_site_fract_x
_atom_site_fract_y
_atom_site_fract_z
_atom_site_U_iso_or_equiv
_atom_site_adp_type
_atom_site_occupancy
_atom_site_symmetry_multiplicity
_atom_site_calc_flag
_atom_site_refinement_flags
_atom_site_disorder_assembly
_atom_site_disorder_group
O1 O 0.24700(6) 0.0024(6) 0.6223(3) 0.1089(12) Uani 1 1 d D . .
H1 H 0.2558(6) 0.043(9) 0.560(3) 0.131 Uiso 1 1 d D . .
O2 O 0.22562(5) 0.3553(6) 0.5639(3) 0.1077(12) Uani 1 1 d . . .
C1 C 0.22982(8) 0.1553(11) 0.6362(5) 0.0892(14) Uani 1 1 d . . .
C2 C 0.21572(8) 0.0669(8) 0.7480(4) 0.1004(14) Uani 1 1 d . . .
H2A H 0.2251 0.0616 0.8325 0.120 Uiso 1 1 calc R . .
H2B H 0.2106 -0.1163 0.7285 0.120 Uiso 1 1 calc R . .
C3 C 0.19572(7) 0.2379(8) 0.7702(4) 0.0990(14) Uani 1 1 d . . .
H3A H 0.2006 0.4216 0.7900 0.119 Uiso 1 1 calc R . .
H3B H 0.1861 0.2420 0.6865 0.119 Uiso 1 1 calc R . .
C4 C 0.18245(8) 0.1395(9) 0.8838(4) 0.1149(16) Uani 1 1 d . . .
H4A H 0.1786 -0.0484 0.8660 0.138 Uiso 1 1 calc R . .
H4B H 0.1920 0.1445 0.9675 0.138 Uiso 1 1 calc R . .
C5 C 0.16149(8) 0.2892(9) 0.9077(5) 0.1128(15) Uani 1 1 d . . .
H5A H 0.1519 0.2849 0.8242 0.135 Uiso 1 1 calc R . .
H5B H 0.1653 0.4770 0.9264 0.135 Uiso 1 1 calc R . .
C6 C 0.14846(8) 0.1848(10) 1.0220(5) 0.1270(17) Uani 1 1 d . . .
H6A H 0.1457 -0.0064 1.0061 0.152 Uiso 1 1 calc R . .
H6B H 0.1579 0.2001 1.1059 0.152 Uiso 1 1 calc R . .
C7 C 0.12671(8) 0.3139(10) 1.0453(5) 0.1305(18) Uani 1 1 d . . .
H7A H 0.1173 0.3042 0.9610 0.157 Uiso 1 1 calc R . .
H7B H 0.1294 0.5038 1.0653 0.157 Uiso 1 1 calc R . .
C8 C 0.11402(9) 0.1961(11) 1.1573(6) 0.1431(19) Uani 1 1 d . . .
H8A H 0.1118 0.0049 1.1387 0.172 Uiso 1 1 calc R . .
H8B H 0.1233 0.2107 1.2419 0.172 Uiso 1 1 calc R . .
C9 C 0.09212(9) 0.3152(11) 1.1798(6) 0.154(2) Uani 1 1 d . . .
H9A H 0.0830 0.3061 1.0944 0.184 Uiso 1 1 calc R . .
H9B H 0.0944 0.5052 1.2014 0.184 Uiso 1 1 calc R . .
C10 C 0.07928(10) 0.1948(12) 1.2868(6) 0.170(2) Uani 1 1 d . . .
H10A H 0.0883 0.2081 1.3726 0.204 Uiso 1 1 calc R . .
H10B H 0.0774 0.0038 1.2664 0.204 Uiso 1 1 calc R . .
C11 C 0.05703(12) 0.3085(14) 1.3080(7) 0.205(3) Uani 1 1 d . . .
H11A H 0.0589 0.4987 1.3303 0.246 Uiso 1 1 calc R . .
H11B H 0.0481 0.2984 1.2219 0.246 Uiso 1 1 calc R . .
C12 C 0.04413(14) 0.1829(16) 1.4138(9) 0.256(4) Uani 1 1 d D . .
H12A H 0.0418 -0.0060 1.3900 0.307 Uiso 1 1 calc R . .
H12B H 0.0532 0.1880 1.4994 0.307 Uiso 1 1 calc R . .
C13 C 0.02291(15) 0.300(2) 1.4360(10) 0.347(6) Uani 1 1 d D . .
H13A H 0.0161 0.2018 1.5068 0.520 Uiso 1 1 calc R . .
H13B H 0.0135 0.2905 1.3531 0.520 Uiso 1 1 calc R . .
H13C H 0.0249 0.4853 1.4629 0.520 Uiso 1 1 calc R . .

loop_
_atom_site_aniso_label
_atom_site_aniso_U_11
_atom_site_aniso_U_22
_atom_site_aniso_U_33
_atom_site_aniso_U_23
_atom_site_aniso_U_13
_atom_site_aniso_U_12
O1 0.124(3) 0.101(2) 0.105(3) 0.0219(19) 0.0322(19) 0.007(2)
O2 0.120(2) 0.096(2) 0.109(2) 0.0296(19) 0.0187(17) 0.0055(18)
C1 0.089(3) 0.085(3) 0.094(4) -0.008(3) 0.014(3) -0.004(3)
C2 0.106(3) 0.100(3) 0.098(3) 0.014(3) 0.023(3) -0.006(3)
C3 0.098(3) 0.098(3) 0.103(3) 0.001(3) 0.022(3) -0.011(3)
C4 0.112(4) 0.119(4) 0.117(4) 0.011(3) 0.033(3) 0.001(3)
C5 0.114(4) 0.111(4) 0.115(4) 0.003(3) 0.027(3) -0.009(3)
C6 0.125(4) 0.126(4) 0.133(4) 0.011(3) 0.036(3) 0.006(3)
C7 0.111(4) 0.130(4) 0.154(5) -0.001(4) 0.037(3) 0.005(3)
C8 0.129(4) 0.147(5) 0.159(5) 0.005(4) 0.054(4) 0.000(4)
C9 0.126(4) 0.166(5) 0.175(5) -0.002(4) 0.056(4) 0.002(4)
C10 0.141(5) 0.182(6) 0.197(6) -0.008(5) 0.078(5) -0.007(4)
C11 0.159(6) 0.237(7) 0.231(7) -0.004(6) 0.092(6) -0.005(6)
C12 0.189(7) 0.261(9) 0.335(11) 0.007(8) 0.145(8) 0.020(7)
C13 0.199(8) 0.391(15) 0.467(17) -0.024(11) 0.151(10) -0.001(9)

loop_
_atom_type_symbol
_atom_type_description
_atom_type_scat_dispersion_real
_atom_type_scat_dispersion_imag
_atom_type_scat_source
C C 0.0033 0.0016 'International Tables Vol C Tables 4.2.6.8 and 6.1.1.4'
H H 0.0000 0.0000 'International Tables Vol C Tables 4.2.6.8 and 6.1.1.4'
O O 0.0106 0.0060 'International Tables Vol C Tables 4.2.6.8 and 6.1.1.4'

loop_
_geom_angle_atom_site_label_1
_geom_angle_atom_site_label_2
_geom_angle_atom_site_label_3
_geom_angle
_geom_angle_site_symmetry_1
_geom_angle_site_symmetry_3
_geom_angle_publ_flag
C1 O1 H1 118(3) . . ?
O2 C1 O1 122.8(4) . . ?
O2 C1 C2 123.6(4) . . ?
O1 C1 C2 113.6(5) . . ?
C1 C2 C3 116.1(4) . . ?
C1 C2 H2A 108.3 . . ?
C3 C2 H2A 108.3 . . ?
C1 C2 H2B 108.3 . . ?
C3 C2 H2B 108.3 . . ?
H2A C2 H2B 107.4 . . ?
C4 C3 C2 113.4(4) . . ?
C4 C3 H3A 108.9 . . ?
C2 C3 H3A 108.9 . . ?
C4 C3 H3B 108.9 . . ?
C2 C3 H3B 108.9 . . ?
H3A C3 H3B 107.7 . . ?
C5 C4 C3 116.8(4) . . ?
C5 C4 H4A 108.1 . . ?
C3 C4 H4A 108.1 . . ?
C5 C4 H4B 108.1 . . ?
C3 C4 H4B 108.1 . . ?
H4A C4 H4B 107.3 . . ?
C4 C5 C6 115.6(4) . . ?
C4 C5 H5A 108.4 . . ?
C6 C5 H5A 108.4 . . ?
C4 C5 H5B 108.4 . . ?
C6 C5 H5B 108.4 . . ?
H5A C5 H5B 107.4 . . ?
C7 C6 C5 118.2(4) . . ?
C7 C6 H6A 107.7 . . ?
C5 C6 H6A 107.7 . . ?
C7 C6 H6B 107.7 . . ?
C5 C6 H6B 107.7 . . ?
H6A C6 H6B 107.1 . . ?
C6 C7 C8 116.1(5) . . ?
C6 C7 H7A 108.3 . . ?
C8 C7 H7A 108.3 . . ?
C6 C7 H7B 108.3 . . ?
C8 C7 H7B 108.3 . . ?
H7A C7 H7B 107.4 . . ?
C9 C8 C7 117.2(5) . . ?
C9 C8 H8A 108.0 . . ?
C7 C8 H8A 108.0 . . ?
C9 C8 H8B 108.0 . . ?
C7 C8 H8B 108.0 . . ?
H8A C8 H8B 107.2 . . ?
C8 C9 C10 117.4(5) . . ?
C8 C9 H9A 107.9 . . ?
C10 C9 H9A 107.9 . . ?
C8 C9 H9B 107.9 . . ?
C10 C9 H9B 107.9 . . ?
H9A C9 H9B 107.2 . . ?
C9 C10 C11 117.9(6) . . ?
C9 C10 H10A 107.8 . . ?
C11 C10 H10A 107.8 . . ?
C9 C10 H10B 107.8 . . ?
C11 C10 H10B 107.8 . . ?
H10A C10 H10B 107.2 . . ?
C12 C11 C10 117.4(6) . . ?
C12 C11 H11A 108.0 . . ?
C10 C11 H11A 108.0 . . ?
C12 C11 H11B 108.0 . . ?
C10 C11 H11B 108.0 . . ?
H11A C11 H11B 107.2 . . ?
C13 C12 C11 116.8(8) . . ?
C13 C12 H12A 108.1 . . ?
C11 C12 H12A 108.1 . . ?
C13 C12 H12B 108.1 . . ?
C11 C12 H12B 108.1 . . ?
H12A C12 H12B 107.3 . . ?
C12 C13 H13A 109.5 . . ?
C12 C13 H13B 109.5 . . ?
H13A C13 H13B 109.5 . . ?
C12 C13 H13C 109.5 . . ?
H13A C13 H13C 109.5 . . ?
H13B C13 H13C 109.5 . . ?

loop_
_geom_bond_atom_site_label_1
_geom_bond_atom_site_label_2
_geom_bond_distance
_geom_bond_site_symmetry_2
_geom_bond_publ_flag
O1 C1 1.291(5) . ?
O1 H1 0.86(1) . ?
O2 C1 1.233(5) . ?
C1 C2 1.493(5) . ?
C2 C3 1.493(5) . ?
C2 H2A 0.9700 . ?
C2 H2B 0.9700 . ?
C3 C4 1.493(5) . ?
C3 H3A 0.9700 . ?
C3 H3B 0.9700 . ?
C4 C5 1.489(5) . ?
C4 H4A 0.9700 . ?
C4 H4B 0.9700 . ?
C5 C6 1.500(6) . ?
C5 H5A 0.9700 . ?
C5 H5B 0.9700 . ?
C6 C7 1.481(6) . ?
C6 H6A 0.9700 . ?
C6 H6B 0.9700 . ?
C7 C8 1.495(6) . ?
C7 H7A 0.9700 . ?
C7 H7B 0.9700 . ?
C8 C9 1.468(6) . ?
C8 H8A 0.9700 . ?
C8 H8B 0.9700 . ?
C9 C10 1.468(7) . ?
C9 H9A 0.9700 . ?
C9 H9B 0.9700 . ?
C10 C11 1.474(7) . ?
C10 H10A 0.9700 . ?
C10 H10B 0.9700 . ?
C11 C12 1.472(8) . ?
C11 H11A 0.9700 . ?
C11 H11B 0.9700 . ?
C12 C13 1.426(7) . ?
C12 H12A 0.9700 . ?
C12 H12B 0.9700 . ?
C13 H13A 0.9600 . ?
C13 H13B 0.9600 . ?
C13 H13C 0.9600 . ?

loop_
_geom_torsion_atom_site_label_1
_geom_torsion_atom_site_label_2
_geom_torsion_atom_site_label_3
_geom_torsion_atom_site_label_4
_geom_torsion
_geom_torsion_site_symmetry_1
_geom_torsion_site_symmetry_2
_geom_torsion_site_symmetry_3
_geom_torsion_site_symmetry_4
_geom_torsion_publ_flag
O2 C1 C2 C3 -0.5(6) . . . . ?
O1 C1 C2 C3 179.3(3) . . . . ?
C1 C2 C3 C4 -179.6(3) . . . . ?
C2 C3 C4 C5 -176.6(3) . . . . ?
C3 C4 C5 C6 179.7(4) . . . . ?
C4 C5 C6 C7 -176.1(4) . . . . ?
C5 C6 C7 C8 177.9(4) . . . . ?
C6 C7 C8 C9 -178.3(4) . . . . ?
C7 C8 C9 C10 178.1(4) . . . . ?
C8 C9 C10 C11 -178.5(5) . . . . ?
C9 C10 C11 C12 178.9(6) . . . . ?
C10 C11 C12 C13 178.2(7) . . . . ?

loop_
_cod_related_entry_id
_cod_related_entry_database
_cod_related_entry_code
1 ChemSpider 12013
